data_4102173
loop_
_publ_author_name
'Martin Lama\<c'
'Anke Spannenberg'
'Wolfgang Baumann'
'Haijun Jiao'
'Christine Fischer'
'Sven Hansen'
'Perdita Arndt'
'Uwe Rosenthal'

_publ_section_title
;
 Si-H Bond Activation of Alkynylsilanes by Group 4 Metallocene Complexes
;
_journal_name_full 'Journal of the American Chemical Society'
_journal_page_first 4369
_journal_page_last 4380
_journal_paper_doi 10.1021/ja910527w
_journal_volume 132
_journal_year 2010
_chemical_formula_sum 'C20 H35 Hf P Si2'
_chemical_formula_weight 541.12
_chemical_name_systematic
; 
 ? 
;
_space_group_IT_number 14
_symmetry_cell_setting monoclinic
_symmetry_space_group_name_Hall '-P 2ybc'
_symmetry_space_group_name_H-M 'P 1 21/c 1'
_atom_sites_solution_hydrogens geom
_atom_sites_solution_primary direct
_atom_sites_solution_secondary difmap
_audit_creation_method SHELXL-97
_cell_angle_alpha 90.00
_cell_angle_beta 109.929(2)
_cell_angle_gamma 90.00
_cell_formula_units_Z 4
_cell_length_a 16.8109(5)
_cell_length_b 10.2196(3)
_cell_length_c 14.9047(5)
_cell_measurement_reflns_used 8044
_cell_measurement_temperature 200(2)
_cell_measurement_theta_max 27.24
_cell_measurement_theta_min 2.33
_cell_volume 2407.30(13)
_computing_cell_refinement 'IPDS Program Package'
_computing_data_collection 'IPDS Program Package (Stoe & Cie, 2005)'
_computing_data_reduction 'IPDS Program Package'
_computing_molecular_graphics 'DIAMOND (Brandenburg, 2007)'
_computing_structure_refinement 'SHELXL-97 (Sheldrick, 2008)'
_computing_structure_solution 'SHELXS-97 (Sheldrick, 2008)'
_diffrn_ambient_temperature 200(2)
_diffrn_measured_fraction_theta_full 1.000
_diffrn_measured_fraction_theta_max 1.000
_diffrn_measurement_device_type 'STOE IPDS II'
_diffrn_measurement_method 'rotation method'
_diffrn_radiation_monochromator graphite
_diffrn_radiation_source 'fine-focus sealed tube'
_diffrn_radiation_type MoK\a
_diffrn_radiation_wavelength 0.71073
_diffrn_reflns_av_R_equivalents 0.0765
_diffrn_reflns_av_sigmaI/netI 0.0597
_diffrn_reflns_limit_h_max 20
_diffrn_reflns_limit_h_min -20
_diffrn_reflns_limit_k_max 12
_diffrn_reflns_limit_k_min -12
_diffrn_reflns_limit_l_max 18
_diffrn_reflns_limit_l_min -18
_diffrn_reflns_number 31646
_diffrn_reflns_theta_full 25.50
_diffrn_reflns_theta_max 25.50
_diffrn_reflns_theta_min 2.37
_exptl_absorpt_coefficient_mu 4.500
_exptl_absorpt_correction_T_max 0.7345
_exptl_absorpt_correction_T_min 0.4311
_exptl_absorpt_correction_type numerical
_exptl_absorpt_process_details 'X-SHAPE (Stoe & Cie, 2005)'
_exptl_crystal_colour yellow
_exptl_crystal_density_diffrn 1.493
_exptl_crystal_density_method 'not measured'
_exptl_crystal_description prism
_exptl_crystal_F_000 1080
_exptl_crystal_size_max 0.20
_exptl_crystal_size_mid 0.15
_exptl_crystal_size_min 0.08
_refine_diff_density_max 1.575
_refine_diff_density_min -0.874
_refine_diff_density_rms 0.122
_refine_ls_extinction_method none
_refine_ls_goodness_of_fit_ref 0.972
_refine_ls_hydrogen_treatment mixed
_refine_ls_matrix_type full
_refine_ls_number_parameters 184
_refine_ls_number_reflns 4476
_refine_ls_number_restraints 15
_refine_ls_restrained_S_all 0.970
_refine_ls_R_factor_all 0.0660
_refine_ls_R_factor_gt 0.0363
_refine_ls_shift/su_max 0.001
_refine_ls_shift/su_mean 0.000
_refine_ls_structure_factor_coef Fsqd
_refine_ls_weighting_details 'calc w=1/[\s^2^(Fo^2^)+(0.0311P)^2^+0.0000P] where P=(Fo^2^+2Fc^2^)/3'
_refine_ls_weighting_scheme calc
_refine_ls_wR_factor_gt 0.0652
_refine_ls_wR_factor_ref 0.0697
_reflns_number_gt 3158
_reflns_number_total 4476
_reflns_threshold_expression >2sigma(I)
_cod_data_source_file ja910527w_si_004.cif
_cod_data_source_block ks1024
_cod_database_code 4102173

loop_
_symmetry_equiv_pos_as_xyz
'x, y, z'
'-x, y+1/2, -z+1/2'
'-x, -y, -z'
'x, -y-1/2, z-1/2'

loop_
_atom_site_label
_atom_site_type_symbol
_atom_site_fract_x
_atom_site_fract_y
_atom_site_fract_z
_atom_site_U_iso_or_equiv
_atom_site_adp_type
_atom_site_occupancy
_atom_site_symmetry_multiplicity
_atom_site_calc_flag
_atom_site_refinement_flags
_atom_site_disorder_assembly
_atom_site_disorder_group
C1 C 0.2273(6) 0.8762(6) 0.4875(6) 0.0409(17) Uani 1 1 d . . .
C2 C 0.2974(5) 0.8839(7) 0.5593(6) 0.0467(19) Uani 1 1 d . A .
H1 H 0.110(5) 0.748(9) 0.335(6) 0.08(3) Uiso 1 1 d . . .
C3 C 0.2286(9) 0.5955(13) 0.4070(11) 0.134(5) Uani 1 1 d . . .
H3A H 0.2623 0.6289 0.3697 0.201 Uiso 1 1 calc R . .
H3B H 0.1910 0.5260 0.3710 0.201 Uiso 1 1 calc R . .
H3C H 0.2665 0.5603 0.4677 0.201 Uiso 1 1 calc R . .
C4 C 0.1002(7) 0.6679(12) 0.5022(9) 0.102(4) Uani 1 1 d . . .
H4A H 0.0675 0.5915 0.4702 0.154 Uiso 1 1 calc R . .
H4B H 0.0615 0.7364 0.5080 0.154 Uiso 1 1 calc R . .
H4C H 0.1380 0.6427 0.5659 0.154 Uiso 1 1 calc R . .
C5A C 0.4266(16) 0.675(2) 0.5739(15) 0.085(3) Uiso 0.507(19) 1 d PD A 1
H5A1 H 0.4703 0.6190 0.6170 0.127 Uiso 0.507(19) 1 calc PR A 1
H5A2 H 0.4520 0.7313 0.5376 0.127 Uiso 0.507(19) 1 calc PR A 1
H5A3 H 0.3825 0.6208 0.5298 0.127 Uiso 0.507(19) 1 calc PR A 1
C6A C 0.3349(16) 0.674(2) 0.7184(15) 0.085(3) Uiso 0.507(19) 1 d PD A 1
H6A1 H 0.3804 0.6221 0.7626 0.127 Uiso 0.507(19) 1 calc PR A 1
H6A2 H 0.2918 0.6160 0.6766 0.127 Uiso 0.507(19) 1 calc PR A 1
H6A3 H 0.3092 0.7298 0.7547 0.127 Uiso 0.507(19) 1 calc PR A 1
C7A C 0.4724(10) 0.8734(19) 0.7201(15) 0.085(3) Uiso 0.507(19) 1 d PD A 1
H7A1 H 0.5131 0.8138 0.7639 0.127 Uiso 0.507(19) 1 calc PR A 1
H7A2 H 0.4542 0.9390 0.7570 0.127 Uiso 0.507(19) 1 calc PR A 1
H7A3 H 0.4991 0.9171 0.6792 0.127 Uiso 0.507(19) 1 calc PR A 1
C5B C 0.4629(12) 0.714(2) 0.6021(16) 0.085(3) Uiso 0.493(19) 1 d PD A 2
H5B1 H 0.5027 0.6608 0.6526 0.127 Uiso 0.493(19) 1 calc PR A 2
H5B2 H 0.4933 0.7864 0.5856 0.127 Uiso 0.493(19) 1 calc PR A 2
H5B3 H 0.4370 0.6589 0.5456 0.127 Uiso 0.493(19) 1 calc PR A 2
C6B C 0.3335(16) 0.6413(18) 0.6927(17) 0.085(3) Uiso 0.493(19) 1 d PD A 2
H6B1 H 0.3793 0.5906 0.7378 0.127 Uiso 0.493(19) 1 calc PR A 2
H6B2 H 0.3007 0.5847 0.6401 0.127 Uiso 0.493(19) 1 calc PR A 2
H6B3 H 0.2965 0.6761 0.7255 0.127 Uiso 0.493(19) 1 calc PR A 2
C7B C 0.4378(15) 0.8812(19) 0.7496(11) 0.085(3) Uiso 0.493(19) 1 d PD A 2
H7B1 H 0.4812 0.8279 0.7959 0.127 Uiso 0.493(19) 1 calc PR A 2
H7B2 H 0.3984 0.9152 0.7795 0.127 Uiso 0.493(19) 1 calc PR A 2
H7B3 H 0.4649 0.9544 0.7287 0.127 Uiso 0.493(19) 1 calc PR A 2
C8 C 0.0914(6) 1.2782(9) 0.3178(9) 0.098(4) Uani 1 1 d . . .
H8A H 0.0878 1.3328 0.3703 0.148 Uiso 1 1 calc R . .
H8B H 0.0356 1.2727 0.2680 0.148 Uiso 1 1 calc R . .
H8C H 0.1318 1.3169 0.2912 0.148 Uiso 1 1 calc R . .
C9 C 0.1283(5) 1.0364(11) 0.2535(5) 0.075(3) Uani 1 1 d . . .
H9A H 0.1787 1.0645 0.2400 0.112 Uiso 1 1 calc R . .
H9B H 0.0775 1.0620 0.2006 0.112 Uiso 1 1 calc R . .
H9C H 0.1292 0.9411 0.2610 0.112 Uiso 1 1 calc R . .
C10 C 0.02915(18) 1.0468(3) 0.3732(2) 0.060(2) Uani 1 1 d . . .
H10A H 0.0211 1.0820 0.4307 0.091 Uiso 1 1 calc R . .
H10B H 0.0330 0.9512 0.3776 0.091 Uiso 1 1 calc R . .
H10C H -0.0189 1.0718 0.3169 0.091 Uiso 1 1 calc R . .
C11 C 0.39328(18) 1.0440(3) 0.4679(2) 0.065(3) Uani 1 1 d R . .
H11 H 0.4138 0.9569 0.4712 0.078 Uiso 1 1 calc R . .
C12 C 0.41887(18) 1.1383(3) 0.5423(2) 0.067(3) Uani 1 1 d R . .
H12 H 0.4596 1.1254 0.6040 0.081 Uiso 1 1 calc R . .
C13 C 0.37298(18) 1.2553(3) 0.5081(2) 0.071(3) Uani 1 1 d R . .
H13 H 0.3776 1.3344 0.5430 0.085 Uiso 1 1 calc R . .
C14 C 0.31903(18) 1.2333(3) 0.4127(2) 0.063(2) Uani 1 1 d R . .
H14 H 0.2812 1.2951 0.3726 0.076 Uiso 1 1 calc R . .
C15 C 0.33158(18) 1.1027(3) 0.3879(2) 0.058(2) Uani 1 1 d R . .
H15 H 0.3036 1.0618 0.3282 0.069 Uiso 1 1 calc R . .
C16 C 0.16938(18) 1.0902(3) 0.6141(2) 0.092(4) Uani 1 1 d R . .
H16 H 0.1273 1.0243 0.6026 0.111 Uiso 1 1 calc R . .
C17 C 0.25378(18) 1.0813(3) 0.6786(2) 0.086(3) Uani 1 1 d R . .
H17 H 0.2780 1.0083 0.7178 0.103 Uiso 1 1 calc R . .
C18 C 0.29556(18) 1.2006(3) 0.6741(2) 0.076(3) Uani 1 1 d R . .
H18 H 0.3527 1.2214 0.7099 0.091 Uiso 1 1 calc R . .
C19 C 0.23698(18) 1.2833(3) 0.6068(2) 0.082(3) Uani 1 1 d R . .
H19 H 0.2480 1.3692 0.5897 0.099 Uiso 1 1 calc R . .
C20 C 0.15899(18) 1.2151(3) 0.5697(2) 0.092(4) Uani 1 1 d R . .
H20 H 0.1087 1.2473 0.5234 0.111 Uiso 1 1 calc R . .
Hf1 Hf 0.264905(17) 1.08795(3) 0.516244(18) 0.02911(8) Uani 1 1 d . . .
P1 P 0.12709(11) 1.11330(19) 0.36280(13) 0.0441(5) Uani 1 1 d . . .
Si1 Si 0.16428(16) 0.7310(2) 0.43067(19) 0.0631(7) Uani 1 1 d . . .
Si2 Si 0.37913(16) 0.7790(3) 0.6449(2) 0.0823(10) Uani 1 1 d D . .

loop_
_atom_site_aniso_label
_atom_site_aniso_U_11
_atom_site_aniso_U_22
_atom_site_aniso_U_33
_atom_site_aniso_U_23
_atom_site_aniso_U_13
_atom_site_aniso_U_12
C1 0.047(4) 0.030(4) 0.048(4) 0.004(3) 0.019(4) -0.006(4)
C2 0.042(4) 0.043(5) 0.050(4) 0.010(4) 0.009(4) -0.008(4)
C3 0.151(11) 0.076(8) 0.211(14) -0.074(10) 0.108(11) -0.036(9)
C4 0.088(8) 0.082(8) 0.157(11) -0.007(7) 0.067(8) -0.042(6)
C8 0.057(6) 0.056(6) 0.139(9) 0.040(6) -0.022(6) -0.003(5)
C9 0.055(5) 0.124(9) 0.034(4) 0.010(4) 0.001(4) -0.019(5)
C10 0.036(4) 0.072(6) 0.069(5) 0.008(4) 0.012(4) -0.011(4)
C11 0.055(5) 0.042(5) 0.122(8) 0.018(5) 0.062(6) 0.005(4)
C12 0.038(4) 0.112(8) 0.053(5) 0.021(5) 0.016(4) -0.005(5)
C13 0.074(6) 0.073(6) 0.083(6) -0.030(5) 0.051(6) -0.040(5)
C14 0.056(5) 0.072(6) 0.079(6) 0.037(5) 0.046(5) 0.018(5)
C15 0.041(4) 0.097(7) 0.045(4) -0.022(5) 0.027(4) -0.025(5)
C16 0.087(7) 0.130(10) 0.089(7) -0.055(8) 0.068(7) -0.048(9)
C17 0.135(9) 0.098(8) 0.043(4) -0.009(6) 0.053(5) -0.006(9)
C18 0.078(6) 0.108(9) 0.053(5) -0.051(5) 0.036(5) -0.033(6)
C19 0.108(8) 0.073(7) 0.084(7) -0.039(6) 0.057(7) -0.002(6)
C20 0.068(7) 0.123(10) 0.093(8) -0.055(8) 0.036(6) 0.018(7)
Hf1 0.02834(12) 0.03461(13) 0.02600(11) -0.00298(16) 0.01140(8) -0.00391(18)
P1 0.0328(9) 0.0438(13) 0.0492(10) 0.0126(8) 0.0058(8) -0.0039(8)
Si1 0.0614(15) 0.0405(13) 0.0813(17) -0.0105(12) 0.0164(14) -0.0183(11)
Si2 0.0515(15) 0.0709(18) 0.103(2) 0.0551(17) -0.0017(15) -0.0041(13)

loop_
_atom_type_symbol
_atom_type_description
_atom_type_scat_dispersion_real
_atom_type_scat_dispersion_imag
_atom_type_scat_source
C C 0.0033 0.0016 'International Tables Vol C Tables 4.2.6.8 and 6.1.1.4'
H H 0.0000 0.0000 'International Tables Vol C Tables 4.2.6.8 and 6.1.1.4'
Si Si 0.0817 0.0704 'International Tables Vol C Tables 4.2.6.8 and 6.1.1.4'
P P 0.1023 0.0942 'International Tables Vol C Tables 4.2.6.8 and 6.1.1.4'
Hf Hf -0.5830 6.1852 'International Tables Vol C Tables 4.2.6.8 and 6.1.1.4'

loop_
_geom_angle_atom_site_label_1
_geom_angle_atom_site_label_2
_geom_angle_atom_site_label_3
_geom_angle
C2 C1 Si1 130.0(6)
C2 C1 Hf1 70.6(4)
Si1 C1 Hf1 159.4(5)
C1 C2 Si2 141.4(6)
C1 C2 Hf1 75.5(4)
Si2 C2 Hf1 143.0(4)
C15 C11 C12 108.0
C15 C11 Hf1 73.46
C12 C11 Hf1 73.69
C13 C12 C11 108.0
C13 C12 Hf1 73.41
C11 C12 Hf1 73.80
C12 C13 C14 108.0
C12 C13 Hf1 74.02
C14 C13 Hf1 73.54
C13 C14 C15 108.0
C13 C14 Hf1 73.81
C15 C14 Hf1 73.91
C11 C15 C14 108.0
C11 C15 Hf1 74.00
C14 C15 Hf1 73.46
C17 C16 C20 108.0
C17 C16 Hf1 72.74
C20 C16 Hf1 74.90
C16 C17 C18 108.0
C16 C17 Hf1 74.27
C18 C17 Hf1 74.27
C17 C18 C19 108.0
C17 C18 Hf1 72.74
C19 C18 Hf1 74.90
C20 C19 C18 108.0
C20 C19 Hf1 73.78
C18 C19 Hf1 72.46
C19 C20 C16 108.0
C19 C20 Hf1 73.78
C16 C20 Hf1 72.46
C2 Hf1 C1 33.8(2)
C2 Hf1 C17 77.5
C1 Hf1 C17 92.8
C2 Hf1 C16 89.1
C1 Hf1 C16 85.8
C17 Hf1 C16 33.0
C2 Hf1 C18 102.2
C1 Hf1 C18 125.0
C17 Hf1 C18 33.0
C16 Hf1 C18 54.47
C2 Hf1 C14 129.2
C1 Hf1 C14 125.8
C17 Hf1 C14 140.53
C16 Hf1 C14 141.70
C18 Hf1 C14 107.55
C2 Hf1 C13 123.0
C1 Hf1 C13 143.1
C17 Hf1 C13 110.99
C16 Hf1 C13 129.35
C18 Hf1 C13 79.24
C14 Hf1 C13 32.6
C2 Hf1 C15 98.5
C1 Hf1 C15 94.7
C17 Hf1 C15 159.33
C16 Hf1 C15 167.07
C18 Hf1 C15 132.78
C14 Hf1 C15 32.6
C13 Hf1 C15 54.03
C2 Hf1 C12 90.5
C1 Hf1 C12 115.4
C17 Hf1 C12 105.53
C16 Hf1 C12 136.97
C18 Hf1 C12 83.74
C14 Hf1 C12 54.01
C13 Hf1 C12 32.6
C15 Hf1 C12 53.94
C2 Hf1 C11 76.3
C1 Hf1 C11 89.2
C17 Hf1 C11 128.59
C16 Hf1 C11 160.21
C18 Hf1 C11 115.12
C14 Hf1 C11 53.99
C13 Hf1 C11 53.95
C15 Hf1 C11 32.5
C12 Hf1 C11 32.5
C2 Hf1 C20 121.7
C1 Hf1 C20 111.7
C17 Hf1 C20 54.32
C16 Hf1 C20 32.6
C18 Hf1 C20 54.10
C14 Hf1 C20 109.14
C13 Hf1 C20 105.12
C15 Hf1 C20 138.15
C12 Hf1 C20 129.49
C11 Hf1 C20 159.07
C2 Hf1 C19 131.6
C1 Hf1 C19 139.9
C17 Hf1 C19 54.32
C16 Hf1 C19 54.10
C18 Hf1 C19 32.6
C14 Hf1 C19 91.88
C13 Hf1 C19 76.11
C15 Hf1 C19 124.37
C12 Hf1 C19 97.07
C11 Hf1 C19 128.23
C20 Hf1 C19 32.4
C9 P1 C10 101.5(3)
C9 P1 C8 99.9(5)
C10 P1 C8 100.3(4)
C9 P1 Hf1 117.2(3)
C10 P1 Hf1 115.81(13)
C8 P1 Hf1 119.0(3)
C1 Si1 C3 113.8(5)
C1 Si1 C4 111.5(5)
C3 Si1 C4 109.7(6)
C7A Si2 C5B 79.1
C7A Si2 C6B 122.4
C5B Si2 C6B 108.6
C7A Si2 C6A 111.6
C5B Si2 C6A 119.9
C7A Si2 C5A 101.7
C6B Si2 C5A 95.7
C6A Si2 C5A 110.0
C5B Si2 C7B 104.1
C6B Si2 C7B 105.9
C6A Si2 C7B 91.9
C5A Si2 C7B 126.2
C7A Si2 C2 112.9
C5B Si2 C2 116.2
C6B Si2 C2 113.2
C6A Si2 C2 112.7
C5A Si2 C2 107.3
C7B Si2 C2 108.0

loop_
_geom_bond_atom_site_label_1
_geom_bond_atom_site_label_2
_geom_bond_distance
C1 C2 1.296(9)
C1 Si1 1.852(7)
C1 Hf1 2.254(6)
C2 Si2 1.863(8)
C2 Hf1 2.196(7)
C3 Si1 1.864(12)
C4 Si1 1.870(11)
C5A Si2 1.858
C6A Si2 1.857
C7A Si2 1.857
C5B Si2 1.857
C6B Si2 1.857
C7B Si2 1.858
C8 P1 1.837(9)
C9 P1 1.814(9)
C10 P1 1.836(3)
C11 C15 1.4200
C11 C12 1.4200
C11 Hf1 2.537
C12 C13 1.4200
C12 Hf1 2.536
C13 C14 1.4200
C13 Hf1 2.528
C14 C15 1.4200
C14 Hf1 2.525
C15 Hf1 2.530
C16 C17 1.4200
C16 C20 1.4200
C16 Hf1 2.510
C17 C18 1.4200
C17 Hf1 2.491
C18 C19 1.4200
C18 Hf1 2.510
C19 C20 1.4200
C19 Hf1 2.542
C20 Hf1 2.542
